data_1546123
loop_
_publ_author_name
'Wang, Ling-Yan'
'Chen, Ming-Hua'
'Wu, Jiang'
'Sun, Hua'
'Liu, Wei'
'Qu, Yu-Hong'
'Li, Yan-Cheng'
'Wu, Yu-Zhuo'
'Li, Rui'
'Zhang, Dan'
'Wang, Su-Juan'
'Lin, Sheng'

_publ_section_title
;
 Bioactive Glycosides from the Twigs of Litsea cubeba.
;
_journal_issue 6
_journal_name_full 'Journal of natural products'
_journal_page_first 1808
_journal_page_last 1818
_journal_paper_doi 10.1021/acs.jnatprod.6b01189
_journal_volume 80
_journal_year 2017
_chemical_absolute_configuration unk
_chemical_formula_moiety 'C10 H18 O4'
_chemical_formula_sum 'C10 H18 O4'
_chemical_formula_weight 202.24
_chemical_name_systematic
;
 ? 
;
_space_group_crystal_system orthorhombic
_space_group_IT_number 18
_space_group_name_Hall 'P 2 2ab'
_space_group_name_H-M_alt 'P 21 21 2'
_symmetry_space_group_name_Hall 'P 2 2ab'
_symmetry_space_group_name_H-M 'P 21 21 2'
_atom_sites_solution_hydrogens geom
_atom_sites_solution_primary direct
_atom_sites_solution_secondary difmap
_audit_creation_date 2014-11-19
_audit_creation_method
;
  Olex2 1.1
  (compiled 2011.02.15 svn.r1672, GUI svn.r3494)
;
_cell_angle_alpha 90.00
_cell_angle_beta 90.00
_cell_angle_gamma 90.00
_cell_formula_units_Z 4
_cell_length_a 19.2960(8)
_cell_length_b 8.0943(4)
_cell_length_c 6.9478(3)
_cell_measurement_reflns_used 1865
_cell_measurement_temperature 104.2
_cell_measurement_theta_max 71.0114
_cell_measurement_theta_min 4.5795
_cell_volume 1085.16(8)
_computing_cell_refinement
;
CrysAlisPro, Agilent Technologies,
Version 1.171.35.11 (release 16-05-2011 CrysAlis171 .NET)
(compiled May 16 2011,17:55:39)
;
_computing_data_collection
;
CrysAlisPro, Agilent Technologies,
Version 1.171.35.11 (release 16-05-2011 CrysAlis171 .NET)
(compiled May 16 2011,17:55:39)
;
_computing_data_reduction
;
CrysAlisPro, Agilent Technologies,
Version 1.171.35.11 (release 16-05-2011 CrysAlis171 .NET)
(compiled May 16 2011,17:55:39)
;
_computing_molecular_graphics
;
O. V. Dolomanov, L. J. Bourhis, R. J. Gildea, J. A. K. Howard and H. Puschmann,
OLEX2: a complete structure solution, refinement and analysis program.
J. Appl. Cryst. (2009). 42, 339-341.
;
_computing_publication_material
;
O. V. Dolomanov, L. J. Bourhis, R. J. Gildea, J. A. K. Howard and H. Puschmann,
OLEX2: a complete structure solution, refinement and analysis program.
J. Appl. Cryst. (2009). 42, 339-341.
;
_computing_structure_refinement 'SHELXL-97 (Sheldrick, 1997)'
_computing_structure_solution 'A short history of SHELX (Sheldrick, 2007)/Bruker'
_diffrn_ambient_temperature 104.2
_diffrn_detector_area_resol_mean 16.0971
_diffrn_measured_fraction_theta_full 0.982
_diffrn_measured_fraction_theta_max 0.982
_diffrn_measurement_details
;
#__ type_ start__ end____ width___ exp.time_
  1 omega  -41.00  -15.00   1.0000    1.5000
omega____ theta____ kappa____ phi______ frames
    -       -3.5000  111.0000  -90.0000 26

#__ type_ start__ end____ width___ exp.time_
  2 omega   28.00  105.00   1.0000    1.5000
omega____ theta____ kappa____ phi______ frames
    -       36.8122   37.0000  150.0000 77

#__ type_ start__ end____ width___ exp.time_
  3 omega   -8.00   49.00   1.0000    1.5000
omega____ theta____ kappa____ phi______ frames
    -       36.8122  -37.0000 -180.0000 57

#__ type_ start__ end____ width___ exp.time_
  4 omega   16.00  103.00   1.0000    1.5000
omega____ theta____ kappa____ phi______ frames
    -       36.8122   77.0000    0.0000 87

#__ type_ start__ end____ width___ exp.time_
  5 omega   67.00   98.00   1.0000    2.0000
omega____ theta____ kappa____ phi______ frames
    -      108.0000  -45.0000 -180.0000 31

#__ type_ start__ end____ width___ exp.time_
  6 omega   53.00   85.00   1.0000    2.0000
omega____ theta____ kappa____ phi______ frames
    -      108.0000  -45.0000   90.0000 32

#__ type_ start__ end____ width___ exp.time_
  7 omega   91.00  170.00   1.0000    2.0000
omega____ theta____ kappa____ phi______ frames
    -      108.0000   45.0000  -60.0000 79

#__ type_ start__ end____ width___ exp.time_
  8 omega   45.00   89.00   1.0000    2.0000
omega____ theta____ kappa____ phi______ frames
    -      108.0000  -45.0000  -60.0000 44

#__ type_ start__ end____ width___ exp.time_
  9 omega   94.00  154.00   1.0000    2.0000
omega____ theta____ kappa____ phi______ frames
    -      108.0000   77.0000 -180.0000 60

#__ type_ start__ end____ width___ exp.time_
 10 omega  126.00  176.00   1.0000    2.0000
omega____ theta____ kappa____ phi______ frames
    -      108.0000   45.0000   30.0000 50

#__ type_ start__ end____ width___ exp.time_
 11 omega   52.00   95.00   1.0000    2.0000
omega____ theta____ kappa____ phi______ frames
    -      108.0000  -45.0000 -120.0000 43

#__ type_ start__ end____ width___ exp.time_
 12 omega   48.00  143.00   1.0000    2.0000
omega____ theta____ kappa____ phi______ frames
    -      108.0000  -15.0000 -150.0000 95
;
_diffrn_measurement_device_type 'Xcalibur, Eos, Gemini'
_diffrn_measurement_method '\w scans'
_diffrn_orient_matrix_UB_11 -0.0576310000
_diffrn_orient_matrix_UB_12 0.1276768000
_diffrn_orient_matrix_UB_13 -0.0364007000
_diffrn_orient_matrix_UB_21 -0.0237593000
_diffrn_orient_matrix_UB_22 -0.0983221000
_diffrn_orient_matrix_UB_23 -0.1780151000
_diffrn_orient_matrix_UB_31 -0.0498847000
_diffrn_orient_matrix_UB_32 -0.1011548000
_diffrn_orient_matrix_UB_33 0.1273151000
_diffrn_radiation_monochromator graphite
_diffrn_radiation_type 'Cu K\a'
_diffrn_radiation_wavelength 1.5418
_diffrn_reflns_av_R_equivalents 0.0248
_diffrn_reflns_av_unetI/netI 0.0364
_diffrn_reflns_limit_h_max 20
_diffrn_reflns_limit_h_min -23
_diffrn_reflns_limit_k_max 8
_diffrn_reflns_limit_k_min -9
_diffrn_reflns_limit_l_max 8
_diffrn_reflns_limit_l_min -8
_diffrn_reflns_number 3546
_diffrn_reflns_theta_full 71.11
_diffrn_reflns_theta_max 71.11
_diffrn_reflns_theta_min 4.58
_diffrn_source 'Enhance (Cu) X-ray Source'
_exptl_absorpt_coefficient_mu 0.784
_exptl_absorpt_correction_T_max 1.00000
_exptl_absorpt_correction_T_min 0.78796
_exptl_absorpt_correction_type multi-scan
_exptl_absorpt_process_details
;
CrysAlisPro, Agilent Technologies,
Version 1.171.35.11 (release 16-05-2011 CrysAlis171 .NET)
(compiled May 16 2011,17:55:39)
Empirical absorption correction using spherical harmonics,
 implemented in SCALE3 ABSPACK scaling algorithm.
;
_exptl_crystal_density_diffrn 1.238
_exptl_crystal_density_method 'not measured'
_exptl_crystal_F_000 440
_exptl_crystal_size_max 0.55
_exptl_crystal_size_mid 0.25
_exptl_crystal_size_min 0.06
_refine_diff_density_max 0.224
_refine_diff_density_min -0.181
_refine_diff_density_rms 0.047
_refine_ls_abs_structure_details 'Flack H D (1983), Acta Cryst. A39, 876-881'
_refine_ls_abs_structure_Flack 0.0(2)
_refine_ls_extinction_method none
_refine_ls_goodness_of_fit_ref 1.066
_refine_ls_hydrogen_treatment mixed
_refine_ls_matrix_type full
_refine_ls_number_parameters 133
_refine_ls_number_reflns 2042
_refine_ls_number_restraints 0
_refine_ls_restrained_S_all 1.066
_refine_ls_R_factor_all 0.0371
_refine_ls_R_factor_gt 0.0349
_refine_ls_shift/su_max 0.000
_refine_ls_shift/su_mean 0.000
_refine_ls_structure_factor_coef Fsqd
_refine_ls_weighting_details 'calc w=1/[\s^2^(Fo^2^)+(0.0537P)^2^+0.1049P] where P=(Fo^2^+2Fc^2^)/3'
_refine_ls_weighting_scheme calc
_refine_ls_wR_factor_gt 0.0907
_refine_ls_wR_factor_ref 0.0931
_reflns_number_gt 1940
_reflns_number_total 2042
_reflns_threshold_expression >2sigma(I)
_cod_data_source_file np6b01189_si_001.cif
_cod_data_source_block exp_2538
_cod_depositor_comments 'Adding full bibliography for 1546123.cif.'
_cod_original_cell_volume 1085.15(9)
_cod_database_code 1546123
_reflns_odcompleteness_completeness 99.91
_reflns_odcompleteness_iscentric 1
_reflns_odcompleteness_theta 66.97

loop_
_space_group_symop_id
_space_group_symop_operation_xyz
1 'x, y, z'
2 '-x, -y, z'
3 'x+1/2, -y+1/2, -z'
4 '-x+1/2, y+1/2, -z'

loop_
_atom_site_label
_atom_site_type_symbol
_atom_site_fract_x
_atom_site_fract_y
_atom_site_fract_z
_atom_site_U_iso_or_equiv
_atom_site_adp_type
_atom_site_occupancy
_atom_site_symmetry_multiplicity
_atom_site_calc_flag
_atom_site_refinement_flags
O4 O -0.26928(5) -0.06004(13) -0.26321(17) 0.0152(2) Uani 1 1 d .
H4 H -0.2646 -0.1537 -0.3136 0.023 Uiso 1 1 calc R
O2 O 0.11177(6) 0.41340(15) -0.77798(18) 0.0213(3) Uani 1 1 d .
H2 H 0.1491 0.4659 -0.7658 0.032 Uiso 1 1 calc R
O1 O 0.11847(6) 0.40697(15) -0.45704(18) 0.0210(3) Uani 1 1 d .
O3 O -0.23420(5) 0.13141(15) -0.58069(17) 0.0175(3) Uani 1 1 d .
H3 H -0.2725 0.0848 -0.5622 0.026 Uiso 1 1 calc R
C1 C 0.08695(8) 0.37568(19) -0.6049(3) 0.0158(3) Uani 1 1 d .
C2 C 0.01898(8) 0.29139(19) -0.5987(3) 0.0163(3) Uani 1 1 d .
H2A H 0.0017 0.2690 -0.4733 0.020 Uiso 1 1 calc R
C3 C -0.02200(8) 0.24172(18) -0.7438(3) 0.0152(3) Uani 1 1 d .
C9 C -0.15132(8) -0.0820(2) -0.1516(2) 0.0172(3) Uani 1 1 d .
H9A H -0.1433 -0.1852 -0.2221 0.026 Uiso 1 1 calc R
H9B H -0.1699 -0.1072 -0.0236 0.026 Uiso 1 1 calc R
H9C H -0.1075 -0.0220 -0.1384 0.026 Uiso 1 1 calc R
C5 C -0.11383(8) 0.1437(2) -0.4970(2) 0.0154(3) Uani 1 1 d .
H5A H -0.1204 0.2570 -0.4466 0.018 Uiso 1 1 calc R
H5B H -0.0772 0.0899 -0.4192 0.018 Uiso 1 1 calc R
C6 C -0.18137(8) 0.0475(2) -0.4735(2) 0.0135(3) Uani 1 1 d .
H6 H -0.1748 -0.0644 -0.5317 0.016 Uiso 1 1 calc R
C7 C -0.20313(8) 0.02424(19) -0.2618(2) 0.0142(3) Uani 1 1 d .
C4 C -0.08980(8) 0.1538(2) -0.7056(2) 0.0161(3) Uani 1 1 d .
H4A H -0.0858 0.0397 -0.7559 0.019 Uiso 1 1 calc R
H4B H -0.1265 0.2099 -0.7809 0.019 Uiso 1 1 calc R
C10 C -0.00819(9) 0.2638(2) -0.9555(3) 0.0210(4) Uani 1 1 d .
H10A H 0.0393 0.3039 -0.9741 0.031 Uiso 1 1 calc R
H10B H -0.0410 0.3442 -1.0088 0.031 Uiso 1 1 calc R
H10C H -0.0139 0.1576 -1.0215 0.031 Uiso 1 1 calc R
C8 C -0.21648(9) 0.1876(2) -0.1597(3) 0.0188(4) Uani 1 1 d .
H8A H -0.2351 0.1661 -0.0309 0.028 Uiso 1 1 calc R
H8B H -0.2500 0.2526 -0.2338 0.028 Uiso 1 1 calc R
H8C H -0.1729 0.2492 -0.1488 0.028 Uiso 1 1 calc R

loop_
_atom_site_aniso_label
_atom_site_aniso_U_11
_atom_site_aniso_U_22
_atom_site_aniso_U_33
_atom_site_aniso_U_23
_atom_site_aniso_U_13
_atom_site_aniso_U_12
O4 0.0103(5) 0.0144(5) 0.0209(6) -0.0013(5) 0.0012(4) -0.0005(4)
O2 0.0122(5) 0.0282(6) 0.0235(6) -0.0005(5) 0.0003(5) -0.0074(5)
O1 0.0133(5) 0.0263(6) 0.0235(6) 0.0037(5) -0.0033(5) -0.0031(5)
O3 0.0097(5) 0.0208(6) 0.0219(6) 0.0070(5) -0.0017(5) -0.0016(4)
C1 0.0116(7) 0.0126(7) 0.0231(8) 0.0018(6) -0.0003(6) 0.0032(6)
C2 0.0113(7) 0.0155(7) 0.0220(8) 0.0026(7) 0.0024(6) 0.0019(6)
C3 0.0114(6) 0.0130(7) 0.0212(8) 0.0002(7) 0.0030(6) 0.0035(6)
C9 0.0135(7) 0.0195(8) 0.0185(8) 0.0022(7) -0.0012(6) 0.0001(6)
C5 0.0109(7) 0.0163(8) 0.0190(8) -0.0003(6) -0.0006(6) -0.0015(6)
C6 0.0109(7) 0.0132(7) 0.0165(8) -0.0013(6) -0.0028(6) 0.0020(6)
C7 0.0105(7) 0.0152(7) 0.0170(8) 0.0000(6) -0.0002(6) -0.0012(6)
C4 0.0122(7) 0.0159(7) 0.0201(8) -0.0006(6) -0.0004(6) -0.0011(6)
C10 0.0163(7) 0.0264(9) 0.0202(8) -0.0040(7) 0.0035(7) -0.0032(7)
C8 0.0171(8) 0.0168(8) 0.0225(9) -0.0035(6) -0.0003(7) 0.0003(6)

loop_
_atom_type_symbol
_atom_type_description
_atom_type_scat_dispersion_real
_atom_type_scat_dispersion_imag
_atom_type_scat_source
C C 0.0181 0.0091 'International Tables Vol C Tables 4.2.6.8 and 6.1.1.4'
H H 0.0000 0.0000 'International Tables Vol C Tables 4.2.6.8 and 6.1.1.4'
O O 0.0492 0.0322 'International Tables Vol C Tables 4.2.6.8 and 6.1.1.4'

loop_
_geom_angle_atom_site_label_1
_geom_angle_atom_site_label_2
_geom_angle_atom_site_label_3
_geom_angle
C7 O4 H4 109.5
C1 O2 H2 109.5
C6 O3 H3 109.5
O2 C1 C2 116.82(15)
O1 C1 O2 122.27(14)
O1 C1 C2 120.90(15)
C1 C2 H2A 115.1
C3 C2 C1 129.70(16)
C3 C2 H2A 115.1
C2 C3 C4 121.24(15)
C2 C3 C10 126.42(15)
C10 C3 C4 112.34(14)
H9A C9 H9B 109.5
H9A C9 H9C 109.5
H9B C9 H9C 109.5
C7 C9 H9A 109.5
C7 C9 H9B 109.5
C7 C9 H9C 109.5
H5A C5 H5B 107.8
C6 C5 H5A 109.0
C6 C5 H5B 109.0
C4 C5 H5A 109.0
C4 C5 H5B 109.0
C4 C5 C6 112.87(13)
O3 C6 C5 108.05(13)
O3 C6 H6 108.1
O3 C6 C7 111.09(13)
C5 C6 H6 108.1
C5 C6 C7 113.38(13)
C7 C6 H6 108.1
O4 C7 C9 108.41(12)
O4 C7 C6 106.93(13)
O4 C7 C8 105.27(12)
C9 C7 C6 111.67(13)
C8 C7 C9 111.54(14)
C8 C7 C6 112.62(13)
C3 C4 C5 117.07(14)
C3 C4 H4A 108.0
C3 C4 H4B 108.0
C5 C4 H4A 108.0
C5 C4 H4B 108.0
H4A C4 H4B 107.3
C3 C10 H10A 109.5
C3 C10 H10B 109.5
C3 C10 H10C 109.5
H10A C10 H10B 109.5
H10A C10 H10C 109.5
H10B C10 H10C 109.5
C7 C8 H8A 109.5
C7 C8 H8B 109.5
C7 C8 H8C 109.5
H8A C8 H8B 109.5
H8A C8 H8C 109.5
H8B C8 H8C 109.5

loop_
_geom_bond_atom_site_label_1
_geom_bond_atom_site_label_2
_geom_bond_distance
O4 H4 0.8400
O4 C7 1.4474(18)
O2 H2 0.8400
O2 C1 1.330(2)
O1 C1 1.220(2)
O3 H3 0.8400
O3 C6 1.4335(19)
C1 C2 1.479(2)
C2 H2A 0.9500
C2 C3 1.343(2)
C3 C4 1.513(2)
C3 C10 1.506(2)
C9 H9A 0.9800
C9 H9B 0.9800
C9 H9C 0.9800
C9 C7 1.525(2)
C5 H5A 0.9900
C5 H5B 0.9900
C5 C6 1.527(2)
C5 C4 1.524(2)
C6 H6 1.0000
C6 C7 1.541(2)
C7 C8 1.522(2)
C4 H4A 0.9900
C4 H4B 0.9900
C10 H10A 0.9800
C10 H10B 0.9800
C10 H10C 0.9800
C8 H8A 0.9800
C8 H8B 0.9800
C8 H8C 0.9800

loop_
_geom_torsion_atom_site_label_1
_geom_torsion_atom_site_label_2
_geom_torsion_atom_site_label_3
_geom_torsion_atom_site_label_4
_geom_torsion
O2 C1 C2 C3 1.9(2)
O1 C1 C2 C3 -177.40(17)
O3 C6 C7 O4 54.99(16)
O3 C6 C7 C9 173.42(13)
O3 C6 C7 C8 -60.17(17)
C1 C2 C3 C4 178.85(14)
C1 C2 C3 C10 -1.1(3)
C2 C3 C4 C5 7.6(2)
C5 C6 C7 O4 176.89(12)
C5 C6 C7 C9 -64.68(17)
C5 C6 C7 C8 61.73(18)
C6 C5 C4 C3 -178.00(13)
C4 C5 C6 O3 -61.10(17)
C4 C5 C6 C7 175.32(13)
C10 C3 C4 C5 -172.44(14)
